data_5000035
loop_
_publ_author_name
'Will, G'
'Bellotto, M'
'Parrish, W'
'Hart, M'

_publ_section_title
;
Crystal structures of quartz and magnesium germanate by profile
analysis of synchrotron-radiation high-resolution powder data.
;
_journal_name_full 'Journal of Applied Crystallography'
_journal_page_first 182
_journal_page_last 191
_journal_paper_doi 10.1107/S0021889887011567
_journal_volume 21
_journal_year 1988
_chemical_formula_structural 'Si O2'
_chemical_formula_sum 'O2 Si'
_chemical_name_mineral Quartz
_chemical_name_systematic 'Silicon oxide'
_space_group_IT_number 154
_symmetry_cell_setting trigonal
_symmetry_Int_Tables_number 154
_symmetry_space_group_name_Hall 'P 32 2"'
_symmetry_space_group_name_H-M 'P 32 2 1'
_cell_angle_alpha 90
_cell_angle_beta 90
_cell_angle_gamma 120
_cell_formula_units_Z 3
_cell_length_a 4.91239(4)
_cell_length_b 4.91239(4)
_cell_length_c 5.40385(7)
_cell_volume 112.9
_refine_ls_R_factor_all 0.022
_cod_database_code 5000035

loop_
_symmetry_equiv_pos_as_xyz
x,y,z
-y,x-y,2/3+z
y-x,-x,1/3+z
y,x,-z
x-y,-y,1/3-z
-x,y-x,2/3-z

loop_
_atom_site_label
_atom_site_type_symbol
_atom_site_symmetry_multiplicity
_atom_site_Wyckoff_symbol
_atom_site_fract_x
_atom_site_fract_y
_atom_site_fract_z
_atom_site_occupancy
_atom_site_attached_hydrogens
_atom_site_calc_flag
Si1 Si4+ 3 a 0.4701(4) 0. 0.6667 1. 0 d
O1 O2- 6 c 0.4139(7) 0.2674(7) 0.7856(6) 1. 0 d

loop_
_atom_type_symbol
_atom_type_oxidation_number
Si4+ 4.000
O2- -2.000

loop_
_cod_related_entry_id
_cod_related_entry_database
_cod_related_entry_code
1 MPOD 1000055
2 MPOD 1000056
3 MPOD 1000134
4 MPOD 1000175
5 MPOD 1000240
